data_4069596
loop_
_publ_author_name
'Ren, Shikuo'
'Chan, Hoi-Shan'
'Xie, Zuowei'

_publ_section_title
;
 Reaction of Zirconocene&#x2212;Carboryne Precursor with Alkynes: An
 Efficient Route to Zirconacyclopentenes Incorporating a Carboranyl Unit
;
_journal_issue 14
_journal_name_full Organometallics
_journal_page_first 4106
_journal_paper_doi 10.1021/om9002973
_journal_volume 28
_journal_year 2009
_chemical_formula_sum 'C21 H28 B10 Zr'
_chemical_formula_weight 479.75
_chemical_name_systematic
;

 ?

;
_space_group_IT_number 2
_symmetry_cell_setting triclinic
_symmetry_space_group_name_Hall '-P 1'
_symmetry_space_group_name_H-M 'P -1'
_atom_sites_solution_hydrogens geom
_atom_sites_solution_primary direct
_atom_sites_solution_secondary difmap
_audit_creation_method SHELXL-97
_cell_angle_alpha 91.021(3)
_cell_angle_beta 102.776(3)
_cell_angle_gamma 93.479(3)
_cell_formula_units_Z 2
_cell_length_a 8.9382(16)
_cell_length_b 10.4782(19)
_cell_length_c 13.004(2)
_cell_measurement_reflns_used 1023
_cell_measurement_temperature 293(2)
_cell_measurement_theta_max 0.00
_cell_measurement_theta_min 0.00
_cell_volume 1185.0(4)
_computing_cell_refinement 'Bruker SMART'
_computing_data_collection 'Bruker SMART'
_computing_data_reduction 'Bruker SAINT'
_computing_molecular_graphics 'Bruker SHELXTL'
_computing_publication_material 'Bruker SHELXTL'
_computing_structure_refinement 'SHELXL-97 (Sheldrick, 1997)'
_computing_structure_solution 'SHELXS-97 (Sheldrick, 1990)'
_diffrn_ambient_temperature 293(2)
_diffrn_measured_fraction_theta_full 0.979
_diffrn_measured_fraction_theta_max 0.979
_diffrn_measurement_device_type 'CCD area detector'
_diffrn_measurement_method 'phi and omega scans'
_diffrn_radiation_monochromator graphite
_diffrn_radiation_source 'fine-focus sealed tube'
_diffrn_radiation_type MoK\a
_diffrn_radiation_wavelength 0.71073
_diffrn_reflns_av_R_equivalents 0.0340
_diffrn_reflns_av_sigmaI/netI 0.0641
_diffrn_reflns_limit_h_max 11
_diffrn_reflns_limit_h_min -7
_diffrn_reflns_limit_k_max 13
_diffrn_reflns_limit_k_min -13
_diffrn_reflns_limit_l_max 14
_diffrn_reflns_limit_l_min -17
_diffrn_reflns_number 8145
_diffrn_reflns_theta_full 28.07
_diffrn_reflns_theta_max 28.07
_diffrn_reflns_theta_min 1.61
_exptl_absorpt_coefficient_mu 0.472
_exptl_absorpt_correction_T_max 1.0000
_exptl_absorpt_correction_T_min 0.609573
_exptl_absorpt_correction_type SADABS
_exptl_crystal_colour orange
_exptl_crystal_density_diffrn 1.345
_exptl_crystal_density_meas 0
_exptl_crystal_density_method 'not measured'
_exptl_crystal_description block
_exptl_crystal_F_000 488
_exptl_crystal_size_max 0.40
_exptl_crystal_size_mid 0.30
_exptl_crystal_size_min 0.20
_refine_diff_density_max 1.060
_refine_diff_density_min -0.530
_refine_diff_density_rms 0.099
_refine_ls_extinction_method none
_refine_ls_goodness_of_fit_ref 1.038
_refine_ls_hydrogen_treatment riding
_refine_ls_matrix_type full
_refine_ls_number_parameters 289
_refine_ls_number_reflns 5643
_refine_ls_number_restraints 0
_refine_ls_restrained_S_all 1.038
_refine_ls_R_factor_all 0.0587
_refine_ls_R_factor_gt 0.0450
_refine_ls_shift/su_max 0.001
_refine_ls_shift/su_mean 0.000
_refine_ls_structure_factor_coef Fsqd
_refine_ls_weighting_details 'calc w=1/[\s^2^(Fo^2^)+(0.0628P)^2^+0.2750P] where P=(Fo^2^+2Fc^2^)/3'
_refine_ls_weighting_scheme calc
_refine_ls_wR_factor_gt 0.1096
_refine_ls_wR_factor_ref 0.1207
_reflns_number_gt 4693
_reflns_number_total 5643
_reflns_threshold_expression >2sigma(I)
_cod_data_source_file om9002973_si_001.cif
_cod_data_source_block 5a
_cod_depositor_comments
;
The following automatic conversions were performed:

'_symmetry_cell_setting' value 'Triclinic' changed to 'triclinic'
according to /home/saulius/struct/CIF-dictionaries/cif_core.dic
dictionary named 'cif_core.dic' version 2.4.2 from 2011-04-26.

Automatic conversion script
Id: cif_fix_values 1715 2011-07-08 13:25:40Z adriana 
;
_cod_original_sg_symbol_H-M P-1
_cod_database_code 4069596

loop_
_symmetry_equiv_pos_as_xyz
'x, y, z'
'-x, -y, -z'

loop_
_atom_site_label
_atom_site_type_symbol
_atom_site_fract_x
_atom_site_fract_y
_atom_site_fract_z
_atom_site_U_iso_or_equiv
_atom_site_adp_type
_atom_site_occupancy
_atom_site_symmetry_multiplicity
_atom_site_calc_flag
_atom_site_refinement_flags
Zr1 Zr 0.69395(3) 0.71368(2) 0.779952(19) 0.02248(10) Uani 1 1 d .
C1 C 0.5049(3) 0.9816(3) 0.7512(2) 0.0258(6) Uani 1 1 d .
C2 C 0.6885(3) 0.9408(3) 0.7784(2) 0.0234(5) Uani 1 1 d .
C11 C 0.3886(3) 0.8684(3) 0.7334(2) 0.0297(6) Uani 1 1 d .
C12 C 0.2222(4) 0.9005(4) 0.7064(4) 0.0647(13) Uani 1 1 d .
H12A H 0.1571 0.8229 0.6965 0.097 Uiso 1 1 calc R
H12B H 0.2029 0.9475 0.6426 0.097 Uiso 1 1 calc R
H12C H 0.2008 0.9515 0.7629 0.097 Uiso 1 1 calc R
C13 C 0.4370(3) 0.7503(3) 0.7433(2) 0.0244(5) Uani 1 1 d .
C14 C 0.3258(3) 0.6352(3) 0.7246(2) 0.0258(6) Uani 1 1 d .
C15 C 0.2656(3) 0.5846(3) 0.6236(2) 0.0360(7) Uani 1 1 d .
H15A H 0.2873 0.6276 0.5661 0.043 Uiso 1 1 calc R
C16 C 0.1744(4) 0.4722(4) 0.6064(3) 0.0430(8) Uani 1 1 d .
H16A H 0.1359 0.4399 0.5379 0.052 Uiso 1 1 calc R
C17 C 0.1399(4) 0.4074(3) 0.6902(3) 0.0449(8) Uani 1 1 d .
H17A H 0.0811 0.3301 0.6787 0.054 Uiso 1 1 calc R
C18 C 0.1926(4) 0.4574(4) 0.7904(3) 0.0439(8) Uani 1 1 d .
H18A H 0.1659 0.4158 0.8470 0.053 Uiso 1 1 calc R
C19 C 0.2853(4) 0.5695(3) 0.8079(2) 0.0368(7) Uani 1 1 d .
H19A H 0.3215 0.6018 0.8766 0.044 Uiso 1 1 calc R
C20 C 0.6358(4) 0.6885(3) 0.5817(2) 0.0337(7) Uani 1 1 d .
H20A H 0.5509 0.7254 0.5329 0.040 Uiso 1 1 calc R
C21 C 0.6337(3) 0.5645(3) 0.6196(2) 0.0317(6) Uani 1 1 d .
H21A H 0.5467 0.5004 0.6018 0.038 Uiso 1 1 calc R
C22 C 0.7826(4) 0.5416(3) 0.6748(2) 0.0327(6) Uani 1 1 d .
H22A H 0.8172 0.4588 0.7011 0.039 Uiso 1 1 calc R
C23 C 0.8781(3) 0.6529(3) 0.6725(2) 0.0337(7) Uani 1 1 d .
H23A H 0.9904 0.6601 0.6958 0.040 Uiso 1 1 calc R
C24 C 0.7873(4) 0.7444(3) 0.6139(2) 0.0345(7) Uani 1 1 d .
H24A H 0.8258 0.8256 0.5901 0.041 Uiso 1 1 calc R
C25 C 0.6521(4) 0.6881(3) 0.9637(2) 0.0356(7) Uani 1 1 d .
H25A H 0.5634 0.7152 0.9892 0.043 Uiso 1 1 calc R
C26 C 0.6689(4) 0.5654(3) 0.9250(2) 0.0389(7) Uani 1 1 d .
H26A H 0.5934 0.4923 0.9190 0.047 Uiso 1 1 calc R
C27 C 0.8200(5) 0.5593(4) 0.9138(3) 0.0477(9) Uani 1 1 d .
H27A H 0.8672 0.4815 0.8977 0.057 Uiso 1 1 calc R
C28 C 0.8976(4) 0.6784(4) 0.9426(3) 0.0452(9) Uani 1 1 d .
H28A H 1.0083 0.6980 0.9509 0.054 Uiso 1 1 calc R
C29 C 0.7944(4) 0.7587(3) 0.9749(2) 0.0370(7) Uani 1 1 d .
H29A H 0.8212 0.8436 1.0093 0.044 Uiso 1 1 calc R
B3 B 0.6102(4) 1.0039(3) 0.6572(3) 0.0277(7) Uani 1 1 d .
H3 H 0.5897 0.9477 0.5825 0.033 Uiso 1 1 calc R
B4 B 0.4819(4) 1.1185(3) 0.6803(3) 0.0327(7) Uani 1 1 d .
H4 H 0.3783 1.1373 0.6206 0.039 Uiso 1 1 calc R
B5 B 0.4816(4) 1.1200(3) 0.8158(3) 0.0343(8) Uani 1 1 d .
H5 H 0.3776 1.1397 0.8438 0.041 Uiso 1 1 calc R
B6 B 0.6109(4) 1.0068(3) 0.8770(3) 0.0298(7) Uani 1 1 d .
H6 H 0.5909 0.9529 0.9450 0.036 Uiso 1 1 calc R
B7 B 0.7971(4) 1.0558(3) 0.7286(3) 0.0310(7) Uani 1 1 d .
H7 H 0.9002 1.0343 0.7001 0.037 Uiso 1 1 calc R
B8 B 0.6699(4) 1.1691(3) 0.6663(3) 0.0361(8) Uani 1 1 d .
H8 H 0.6892 1.2217 0.5975 0.043 Uiso 1 1 calc R
B9 B 0.5901(4) 1.2411(3) 0.7655(3) 0.0371(8) Uani 1 1 d .
H9 H 0.5578 1.3408 0.7615 0.045 Uiso 1 1 calc R
B10 B 0.6704(5) 1.1717(4) 0.8880(3) 0.0386(8) Uani 1 1 d .
H10 H 0.6902 1.2261 0.9634 0.046 Uiso 1 1 calc R
B11 B 0.7976(4) 1.0568(3) 0.8632(3) 0.0325(7) Uani 1 1 d .
H11 H 0.9005 1.0358 0.9227 0.039 Uiso 1 1 calc R
B12 B 0.7864(4) 1.2016(4) 0.7945(3) 0.0369(8) Uani 1 1 d .
H12 H 0.8818 1.2758 0.8091 0.044 Uiso 1 1 calc R

loop_
_atom_site_aniso_label
_atom_site_aniso_U_11
_atom_site_aniso_U_22
_atom_site_aniso_U_33
_atom_site_aniso_U_23
_atom_site_aniso_U_13
_atom_site_aniso_U_12
Zr1 0.02561(15) 0.02016(15) 0.02116(15) 0.00106(10) 0.00265(10) 0.00680(10)
C1 0.0257(13) 0.0195(14) 0.0313(14) 0.0019(11) 0.0032(11) 0.0058(10)
C2 0.0252(13) 0.0190(13) 0.0257(14) 0.0018(10) 0.0040(10) 0.0050(10)
C11 0.0240(13) 0.0282(16) 0.0361(16) 0.0003(12) 0.0048(11) 0.0035(11)
C12 0.0274(17) 0.041(2) 0.122(4) 0.007(2) 0.005(2) 0.0093(15)
C13 0.0245(13) 0.0262(15) 0.0222(13) -0.0001(11) 0.0049(10) 0.0003(10)
C14 0.0217(13) 0.0243(14) 0.0314(15) -0.0014(11) 0.0055(11) 0.0048(10)
C15 0.0303(15) 0.047(2) 0.0314(16) -0.0049(14) 0.0095(12) -0.0020(13)
C16 0.0332(16) 0.047(2) 0.048(2) -0.0224(16) 0.0100(14) -0.0037(14)
C17 0.0356(17) 0.0298(18) 0.067(2) -0.0019(16) 0.0090(16) -0.0035(13)
C18 0.0375(17) 0.044(2) 0.047(2) 0.0188(16) 0.0028(15) -0.0040(14)
C19 0.0348(16) 0.0416(19) 0.0306(16) 0.0042(13) 0.0011(12) -0.0031(13)
C20 0.0422(17) 0.0402(18) 0.0192(14) -0.0016(12) 0.0050(12) 0.0139(14)
C21 0.0349(15) 0.0288(16) 0.0305(15) -0.0103(12) 0.0064(12) 0.0017(12)
C22 0.0404(16) 0.0214(15) 0.0392(17) -0.0040(12) 0.0132(13) 0.0102(12)
C23 0.0302(15) 0.0340(17) 0.0394(17) -0.0033(13) 0.0122(13) 0.0074(12)
C24 0.0432(17) 0.0315(17) 0.0347(16) 0.0031(13) 0.0202(14) 0.0069(13)
C25 0.0489(18) 0.0365(18) 0.0218(14) 0.0051(12) 0.0070(13) 0.0066(14)
C26 0.059(2) 0.0280(17) 0.0264(16) 0.0077(12) 0.0027(14) -0.0007(14)
C27 0.070(2) 0.039(2) 0.0316(17) 0.0061(14) -0.0010(16) 0.0300(18)
C28 0.0351(17) 0.063(3) 0.0334(17) 0.0111(16) -0.0051(13) 0.0137(16)
C29 0.0491(19) 0.0328(18) 0.0225(14) 0.0014(12) -0.0060(13) 0.0024(14)
B3 0.0336(16) 0.0218(16) 0.0275(16) 0.0061(13) 0.0046(13) 0.0063(12)
B4 0.0349(18) 0.0227(17) 0.0397(19) 0.0050(14) 0.0044(14) 0.0097(13)
B5 0.0398(19) 0.0224(17) 0.042(2) -0.0024(14) 0.0105(15) 0.0107(14)
B6 0.0354(17) 0.0259(17) 0.0282(17) -0.0027(13) 0.0070(13) 0.0040(13)
B7 0.0306(16) 0.0234(17) 0.0390(19) 0.0041(14) 0.0080(14) 0.0011(13)
B8 0.0417(19) 0.0248(18) 0.043(2) 0.0105(15) 0.0098(16) 0.0055(14)
B9 0.047(2) 0.0166(16) 0.048(2) 0.0017(15) 0.0082(17) 0.0087(14)
B10 0.052(2) 0.0256(19) 0.038(2) -0.0054(15) 0.0079(16) 0.0057(15)
B11 0.0333(17) 0.0215(17) 0.0378(19) -0.0013(14) -0.0022(14) -0.0001(13)
B12 0.0385(19) 0.0243(18) 0.046(2) 0.0031(15) 0.0061(16) 0.0005(14)

loop_
_atom_type_symbol
_atom_type_description
_atom_type_scat_dispersion_real
_atom_type_scat_dispersion_imag
_atom_type_scat_source
C C 0.0033 0.0016 'International Tables Vol C Tables 4.2.6.8 and 6.1.1.4'
H H 0.0000 0.0000 'International Tables Vol C Tables 4.2.6.8 and 6.1.1.4'
B B 0.0013 0.0007 'International Tables Vol C Tables 4.2.6.8 and 6.1.1.4'
Zr Zr -2.9673 0.5597 'International Tables Vol C Tables 4.2.6.8 and 6.1.1.4'

loop_
_geom_angle_atom_site_label_1
_geom_angle_atom_site_label_2
_geom_angle_atom_site_label_3
_geom_angle
C13 Zr1 C2 75.48(9)
C13 Zr1 C23 134.72(10)
C2 Zr1 C23 107.25(10)
C13 Zr1 C24 107.53(10)
C2 Zr1 C24 83.06(10)
C23 Zr1 C24 33.01(10)
C13 Zr1 C26 92.82(11)
C2 Zr1 C26 129.02(10)
C23 Zr1 C26 115.09(11)
C24 Zr1 C26 146.19(11)
C13 Zr1 C22 118.42(10)
C2 Zr1 C22 136.93(10)
C23 Zr1 C22 32.70(10)
C24 Zr1 C22 54.15(10)
C26 Zr1 C22 92.56(11)
C13 Zr1 C25 82.59(10)
C2 Zr1 C25 96.62(10)
C23 Zr1 C25 139.24(11)
C24 Zr1 C25 169.34(11)
C26 Zr1 C25 32.42(10)
C22 Zr1 C25 124.41(10)
C13 Zr1 C28 136.23(10)
C2 Zr1 C28 102.85(12)
C23 Zr1 C28 88.26(11)
C24 Zr1 C28 115.75(11)
C26 Zr1 C28 53.58(12)
C22 Zr1 C28 92.98(12)
C25 Zr1 C28 53.85(11)
C13 Zr1 C20 80.59(10)
C2 Zr1 C20 93.79(10)
C23 Zr1 C20 54.23(10)
C24 Zr1 C20 32.67(10)
C26 Zr1 C20 133.73(11)
C22 Zr1 C20 53.68(10)
C25 Zr1 C20 157.31(12)
C28 Zr1 C20 142.20(11)
C13 Zr1 C29 106.80(10)
C2 Zr1 C29 82.12(10)
C23 Zr1 C29 118.42(11)
C24 Zr1 C29 137.56(11)
C26 Zr1 C29 53.61(11)
C22 Zr1 C29 124.75(11)
C25 Zr1 C29 32.49(11)
C28 Zr1 C29 32.51(11)
C20 Zr1 C29 170.19(11)
C13 Zr1 C21 86.94(10)
C2 Zr1 C21 125.77(10)
C23 Zr1 C21 53.98(10)
C24 Zr1 C21 53.86(11)
C26 Zr1 C21 102.24(11)
C22 Zr1 C21 32.33(10)
C25 Zr1 C21 131.90(11)
C28 Zr1 C21 123.63(11)
C20 Zr1 C21 32.20(10)
C29 Zr1 C21 151.74(11)
C13 Zr1 C27 124.83(12)
C2 Zr1 C27 133.73(11)
C23 Zr1 C27 86.78(11)
C24 Zr1 C27 119.78(11)
C26 Zr1 C27 32.21(12)
C22 Zr1 C27 74.61(11)
C25 Zr1 C27 53.48(11)
C28 Zr1 C27 32.11(12)
C20 Zr1 C27 127.84(11)
C29 Zr1 C27 53.35(11)
C21 Zr1 C27 98.46(11)
C11 C1 C2 113.6(2)
C11 C1 B6 116.0(2)
C2 C1 B6 61.68(17)
C11 C1 B5 123.3(2)
C2 C1 B5 112.6(2)
B6 C1 B5 62.79(19)
C11 C1 B3 116.4(2)
C2 C1 B3 61.54(17)
B6 C1 B3 113.4(2)
B5 C1 B3 113.5(2)
C11 C1 B4 123.7(2)
C2 C1 B4 112.2(2)
B6 C1 B4 113.6(2)
B5 C1 B4 61.9(2)
B3 C1 B4 62.43(19)
C1 C2 B11 108.1(2)
C1 C2 B7 108.1(2)
B11 C2 B7 60.90(19)
C1 C2 B3 60.00(17)
B11 C2 B3 111.0(2)
B7 C2 B3 61.51(18)
C1 C2 B6 59.84(17)
B11 C2 B6 61.33(19)
B7 C2 B6 110.6(2)
B3 C2 B6 110.6(2)
C1 C2 Zr1 109.61(16)
B11 C2 Zr1 130.20(17)
B7 C2 Zr1 131.42(18)
B3 C2 Zr1 115.59(17)
B6 C2 Zr1 114.42(17)
C13 C11 C1 119.5(2)
C13 C11 C12 125.1(3)
C1 C11 C12 115.5(3)
C11 C13 C14 121.3(2)
C11 C13 Zr1 121.7(2)
C14 C13 Zr1 116.88(18)
C15 C14 C19 117.0(3)
C15 C14 C13 121.2(3)
C19 C14 C13 121.7(3)
C16 C15 C14 121.6(3)
C17 C16 C15 120.2(3)
C18 C17 C16 119.6(3)
C17 C18 C19 120.3(3)
C18 C19 C14 121.3(3)
C21 C20 C24 108.1(3)
C21 C20 Zr1 74.05(16)
C24 C20 Zr1 72.89(17)
C20 C21 C22 108.5(3)
C20 C21 Zr1 73.76(17)
C22 C21 Zr1 73.43(17)
C21 C22 C23 108.0(3)
C21 C22 Zr1 74.24(16)
C23 C22 Zr1 72.56(16)
C22 C23 C24 107.8(3)
C22 C23 Zr1 74.75(16)
C24 C23 Zr1 74.07(16)
C20 C24 C23 107.5(3)
C20 C24 Zr1 74.44(16)
C23 C24 Zr1 72.92(17)
C26 C25 C29 107.5(3)
C26 C25 Zr1 73.37(17)
C29 C25 Zr1 74.00(17)
C27 C26 C25 108.4(3)
C27 C26 Zr1 74.67(19)
C25 C26 Zr1 74.21(17)
C28 C27 C26 108.5(3)
C28 C27 Zr1 73.65(18)
C26 C27 Zr1 73.12(18)
C27 C28 C29 107.8(3)
C27 C28 Zr1 74.24(19)
C29 C28 Zr1 73.94(17)
C25 C29 C28 107.8(3)
C25 C29 Zr1 73.50(17)
C28 C29 Zr1 73.55(18)
C1 B3 C2 58.47(16)
C1 B3 B7 104.9(2)
C2 B3 B7 58.95(17)
C1 B3 B8 105.5(2)
C2 B3 B8 106.7(2)
B7 B3 B8 60.1(2)
C1 B3 B4 58.94(18)
C2 B3 B4 106.9(2)
B7 B3 B4 107.9(2)
B8 B3 B4 60.2(2)
C1 B4 B5 58.84(18)
C1 B4 B9 105.2(2)
B5 B4 B9 60.2(2)
C1 B4 B3 58.63(17)
B5 B4 B3 107.9(2)
B9 B4 B3 108.0(2)
C1 B4 B8 105.0(2)
B5 B4 B8 108.4(3)
B9 B4 B8 60.3(2)
B3 B4 B8 59.86(19)
C1 B5 B4 59.25(18)
C1 B5 B9 105.5(2)
B4 B5 B9 60.2(2)
C1 B5 B6 58.57(18)
B4 B5 B6 108.0(2)
B9 B5 B6 107.7(3)
C1 B5 B10 104.8(2)
B4 B5 B10 108.2(3)
B9 B5 B10 60.1(2)
B6 B5 B10 59.5(2)
C1 B6 C2 58.48(16)
C1 B6 B11 105.1(2)
C2 B6 B11 58.95(18)
C1 B6 B10 105.6(2)
C2 B6 B10 106.8(2)
B11 B6 B10 60.4(2)
C1 B6 B5 58.64(18)
C2 B6 B5 106.6(2)
B11 B6 B5 108.3(2)
B10 B6 B5 60.4(2)
C2 B7 B11 59.52(18)
C2 B7 B12 107.5(2)
B11 B7 B12 60.7(2)
C2 B7 B3 59.54(17)
B11 B7 B3 108.3(2)
B12 B7 B3 108.5(2)
C2 B7 B8 107.2(2)
B11 B7 B8 108.9(3)
B12 B7 B8 60.4(2)
B3 B7 B8 60.06(19)
B3 B8 B7 59.87(19)
B3 B8 B12 107.5(2)
B7 B8 B12 59.3(2)
B3 B8 B4 59.97(19)
B7 B8 B4 107.5(2)
B12 B8 B4 107.8(3)
B3 B8 B9 107.6(2)
B7 B8 B9 107.4(3)
B12 B8 B9 60.3(2)
B4 B8 B9 59.6(2)
B4 B9 B5 59.6(2)
B4 B9 B8 60.1(2)
B5 B9 B8 107.8(2)
B4 B9 B10 107.9(2)
B5 B9 B10 60.3(2)
B8 B9 B10 107.8(2)
B4 B9 B12 107.6(3)
B5 B9 B12 108.0(2)
B8 B9 B12 59.6(2)
B10 B9 B12 60.0(2)
B6 B10 B11 59.7(2)
B6 B10 B9 107.7(3)
B11 B10 B9 107.7(3)
B6 B10 B12 107.5(3)
B11 B10 B12 59.6(2)
B9 B10 B12 60.1(2)
B6 B10 B5 60.1(2)
B11 B10 B5 107.5(2)
B9 B10 B5 59.5(2)
B12 B10 B5 107.5(3)
C2 B11 B7 59.58(18)
C2 B11 B6 59.72(18)
B7 B11 B6 108.2(2)
C2 B11 B12 106.9(2)
B7 B11 B12 59.8(2)
B6 B11 B12 108.2(2)
C2 B11 B10 107.0(2)
B7 B11 B10 108.3(2)
B6 B11 B10 59.9(2)
B12 B11 B10 60.4(2)
B7 B12 B11 59.5(2)
B7 B12 B8 60.3(2)
B11 B12 B8 107.9(3)
B7 B12 B10 107.7(3)
B11 B12 B10 60.0(2)
B8 B12 B10 108.1(3)
B7 B12 B9 108.0(3)
B11 B12 B9 107.8(3)
B8 B12 B9 60.1(2)
B10 B12 B9 59.9(2)

loop_
_geom_bond_atom_site_label_1
_geom_bond_atom_site_label_2
_geom_bond_distance
Zr1 C13 2.298(3)
Zr1 C2 2.384(3)
Zr1 C23 2.485(3)
Zr1 C24 2.500(3)
Zr1 C26 2.504(3)
Zr1 C22 2.513(3)
Zr1 C25 2.515(3)
Zr1 C28 2.516(3)
Zr1 C20 2.520(3)
Zr1 C29 2.521(3)
Zr1 C21 2.524(3)
Zr1 C27 2.524(3)
C1 C11 1.509(4)
C1 C2 1.684(4)
C1 B6 1.708(4)
C1 B5 1.709(4)
C1 B3 1.711(4)
C1 B4 1.716(4)
C2 B11 1.725(4)
C2 B7 1.726(4)
C2 B3 1.737(4)
C2 B6 1.739(4)
C11 C13 1.334(4)
C11 C12 1.510(4)
C13 C14 1.496(4)
C14 C15 1.387(4)
C14 C19 1.397(4)
C15 C16 1.377(5)
C16 C17 1.376(5)
C17 C18 1.367(5)
C18 C19 1.380(5)
C20 C21 1.399(4)
C20 C24 1.412(5)
C21 C22 1.402(4)
C22 C23 1.407(4)
C23 C24 1.416(4)
C25 C26 1.401(5)
C25 C29 1.409(5)
C26 C27 1.395(5)
C27 C28 1.394(5)
C28 C29 1.410(5)
B3 B7 1.771(5)
B3 B8 1.774(5)
B3 B4 1.776(5)
B4 B5 1.762(5)
B4 B9 1.771(5)
B4 B8 1.780(5)
B5 B9 1.771(5)
B5 B6 1.780(5)
B5 B10 1.787(5)
B6 B11 1.767(5)
B6 B10 1.770(5)
B7 B11 1.749(5)
B7 B12 1.756(5)
B7 B8 1.774(5)
B8 B12 1.775(6)
B8 B9 1.783(5)
B9 B10 1.783(5)
B9 B12 1.787(6)
B10 B11 1.778(5)
B10 B12 1.784(5)
B11 B12 1.771(5)
